data_2102791
loop_
_publ_author_name
'Sugimoto, Kunihisa'
'E. Dinnebier, Robert'
'Jonathan C. Hanson'

_publ_contact_author_address
;
Max-Planck-Institute for Solid State Research,
Heisenbergstrasse 1, D-70569 Stuttgart, Germany
;
_publ_contact_author_email 'r.dinnebier@fkf.mpg.de '
_publ_contact_author_fax '+49 (0)711 689 1502'
_publ_contact_author_name 'Robert E. Dinnebier'
_publ_contact_author_phone '+49 (0)711 689 1503'
_publ_section_title
;
Crystal structures of dehydration products of Bischofite,
MgCl2 nH2O (n = 1, 2, 4) from in situ synchrotron powder diffraction data
;
_journal_coeditor_code KD5011
_journal_date_accepted 2007-01-17
_journal_date_recd_electronic 2006-11-02
_journal_issue 2
_journal_name_full 'Acta Crystallographica, Section B'
_journal_page_first 235
_journal_page_last 242
_journal_paper_category FA
_journal_paper_doi 10.1107/S0108768107002558
_journal_volume 63
_journal_year 2007
_chemical_formula_structural '(Mg Cl2) H2 O'
_chemical_formula_sum 'Cl2 H2 Mg O'
_chemical_formula_weight 113.23
_chemical_name_common 'Magnesium chloride hydrate'
_chemical_name_systematic 'Magnesium chloride monohydrate'
_space_group_IT_number 62
_symmetry_cell_setting orthorhombic
_symmetry_space_group_name_Hall '-P 2ac 2n'
_symmetry_space_group_name_H-M 'P n m a'
_cell_angle_alpha 90.0
_cell_angle_beta 90.0
_cell_angle_gamma 90.0
_cell_formula_units_Z 4
_cell_length_a 8.9171(6)
_cell_length_b 3.63421(18)
_cell_length_c 11.4775(7)
_cell_volume 371.95(4)
_database_code_amcsd 0009951
_diffrn_ambient_temperature 434.0
_diffrn_measurement_device_type 'NSLS X7B diffractometer system'
_diffrn_radiation_type synchrotron
_diffrn_radiation_wavelength 0.92187
_exptl_crystal_density_diffrn 2.022
_refine_ls_hydrogen_treatment refall
_refine_ls_number_parameters 17
_cod_data_source_file kd5011.cif
_cod_depositor_comments
;
The following automatic conversions were performed:
'_geom_bond_publ_flag' value 'N' changed to 'n' according to
'/home/saulius/struct/CIF-dictionaries/cif_core.dic' dictionary named
'cif_core.dic' version 2.4.1 from 2010-06-29 (26
times).

'_geom_angle_publ_flag' value 'N' changed to 'n' according to
'/home/saulius/struct/CIF-dictionaries/cif_core.dic' dictionary named
'cif_core.dic' version 2.4.1 from 2010-06-29 (24 times).

Automatic conversion script
Id: cif_fix_enum 1527 2010-12-29 10:47:43Z saulius 
;
_cod_original_formula_sum 'Cl2 H2 Mg1 O1 '
_cod_database_code 2102791
_amcsd_formula_title MgCl2*H2O

loop_
_symmetry_equiv_pos_site_id
_space_group_symop_operation_xyz
1 +x,+y,+z
2 -x+1/2,+y+1/2,+z+1/2
3 +x,-y+1/2,+z
4 -x+1/2,-y,+z+1/2
-1 -x,-y,-z
-2 +x+1/2,-y+1/2,-z+1/2
-3 -x,+y+1/2,-z
-4 +x+1/2,+y,-z+1/2

loop_
_atom_site_type_symbol
_atom_site_label
_atom_site_fract_x
_atom_site_fract_y
_atom_site_fract_z
_atom_site_U_iso_or_equiv
_atom_site_thermal_displace_type
_atom_site_occupancy
Mg MG1 0.1833(3) 0.25 0.0192(4) 0.0466(10) Uiso 1.0
Cl CL1 0.3130(2) -0.25 -0.0854(2) 0.0375(9) Uiso 1.0
Cl CL2 0.0341(3) 0.75 0.12531(18) 0.0432(11) Uiso 1.0
O O1 0.3251(5) 0.25 0.1449(4) 0.049(2) Uiso 1.0
H H1 0.3038(8) 0.25 0.2287(4) 0.054(3) Uiso 1.0
H H2 0.4348(5) 0.25 0.1396(7) 0.054(3) Uiso 1.0

loop_
_geom_angle_atom_site_label_1
_geom_angle_atom_site_label_2
_geom_angle_atom_site_label_3
_geom_angle_site_symmetry_1
_geom_angle_site_symmetry_3
_geom_angle
_geom_angle_publ_flag
MG1 CL1 MG1 1_545 1_555 94.93(14) n
CL1 MG1 CL1 1_555 1_565 94.93(14) n
CL1 MG1 CL2 1_555 1_545 87.27(5) n
CL1 MG1 CL2 1_555 1_555 176.63(16) n
CL1 MG1 CL2 1_555 -1_565 92.28(11) n
CL1 MG1 O1 1_555 1_555 93.29(13) n
CL1 MG1 CL2 1_565 1_545 176.63(16) n
CL1 MG1 CL2 1_565 1_555 87.27(5) n
CL1 MG1 CL2 1_565 -1_565 92.28(11) n
CL1 MG1 O1 1_565 1_555 93.29(13) n
CL2 MG1 CL2 1_545 1_555 90.41(13) n
CL2 MG1 CL2 1_545 -1_565 85.08(12) n
CL2 MG1 O1 1_545 1_555 89.13(15) n
CL2 MG1 CL2 1_555 -1_565 85.08(12) n
CL2 MG1 O1 1_555 1_555 89.13(15) n
CL2 MG1 O1 -1_565 1_555 171.8(2) n
MG1 CL2 MG1 1_555 1_565 90.41(13) n
MG1 CL2 MG1 1_555 -1_565 94.92(12) n
MG1 CL2 MG1 1_565 -1_565 94.92(12) n
MG1 O1 H1 1_555 1_555 127.6(3) n
MG1 O1 H2 1_555 1_555 127.6(3) n
H1 O1 H2 1_555 1_555 104.8(3) n
O1 H1 H2 1_555 1_555 37.62(13) n
O1 H2 H1 1_555 1_555 37.62(13) n

loop_
_geom_bond_atom_site_label_1
_geom_bond_atom_site_label_2
_geom_bond_site_symmetry_2
_geom_bond_distance
_geom_bond_publ_flag
CL1 MG1 1_545 2.466(3) n
CL1 MG1 1_555 2.466(3) n
CL1 H1 2_544 2.374(4) n
CL1 H2 -1_655 2.333(4) n
MG1 CL1 1_555 2.466(3) n
MG1 CL1 1_565 2.466(3) n
MG1 CL2 1_545 2.561(3) n
MG1 CL2 1_555 2.561(3) n
MG1 CL2 -1_565 2.551(3) n
MG1 O1 1_555 1.918(5) n
MG1 H1 1_555 2.634(6) n
MG1 H2 1_555 2.634(6) n
CL2 MG1 1_555 2.561(3) n
CL2 MG1 1_565 2.561(3) n
CL2 MG1 -1_565 2.551(3) n
O1 MG1 1_555 1.918(5) n
O1 H1 1_555 0.980(7) n
O1 H2 1_555 0.980(6) n
H1 CL1 2_555 2.374(4) n
H1 MG1 1_555 2.634(6) n
H1 O1 1_555 0.980(7) n
H1 H2 1_555 1.552(3) n
H2 CL1 -1_655 2.333(4) n
H2 MG1 1_555 2.634(6) n
H2 O1 1_555 0.980(6) n
H2 H1 1_555 1.552(3) n

loop_
_cod_related_entry_id
_cod_related_entry_database
_cod_related_entry_code
1 AMCSD 0009951
